data_7028084
loop_
_publ_author_name
'Shaw, Bernard L.'
'Iranpoor, Nasser'
'Perera, Sarath D.'
'Thornton-Pett, Mark'
'Vessey, Jonathan D.'

_publ_section_title
;
 Complexes of the (1R)-(+)-camphor azine diphosphines
 Z,Z-3,3&#x2032;-Ph2PnC10H15&#xE006;N--N&#xE006;C10H15PxPh2 and
 Z,Z-3,3&#x2032;-Ph2PxC10H15&#xE006;N--N&#xE006; C10H15PxPh2
 (x&#x2005;=&#x2005;exo, n&#x2005;=&#x2005;endo) with Group 6 metal
 carbonyls: crystal structures of the ligands and
 fac-[W(CO)3(E,Z-Ph2PxC10H15&#xE006; N--N&#xE006;C10H15PxPh2)]
;
_journal_issue 11
_journal_name_full 'Journal of the Chemical Society, Dalton Transactions'
_journal_page_first 1885
_journal_paper_doi 10.1039/a801585f
_journal_year 1998
_chemical_formula_sum 'C47 H53 Cl9 N2 P2'
_chemical_formula_weight 1026.90
_chemical_name_systematic
; 
 ? 
;
_space_group_IT_number 5
_symmetry_cell_setting monoclinic
_symmetry_space_group_name_Hall 'C 2y'
_symmetry_space_group_name_H-M 'C 1 2 1'
_atom_sites_solution_hydrogens geom
_atom_sites_solution_primary direct
_atom_sites_solution_secondary difmap
_audit_creation_method SHELXL
_cell_angle_alpha 90.00
_cell_angle_beta 93.796(8)
_cell_angle_gamma 90.00
_cell_formula_units_Z 4
_cell_length_a 26.172(2)
_cell_length_b 10.8054(8)
_cell_length_c 17.568(2)
_cell_measurement_reflns_used 80
_cell_measurement_temperature 200(2)
_cell_measurement_theta_max 40.0
_cell_measurement_theta_min 35.0
_cell_volume 4957.3(8)
_computing_cell_refinement 'Stoe DIF4'
_computing_data_collection 'Stoe DIF4'
_computing_data_reduction 'Stoe REDU4'
_computing_structure_refinement 'SHELXL-93 (Sheldrick, 1993)'
_computing_structure_solution 'SHELXS-86 (Sheldrick, 1990)'
_diffrn_ambient_temperature 200(2)
_diffrn_measurement_device 'Stoe STADI4'
_diffrn_measurement_method \w-\q-scans
_diffrn_radiation_monochromator graphite
_diffrn_radiation_source 'fine-focus sealed tube'
_diffrn_radiation_type CuK\a
_diffrn_radiation_wavelength 1.54184
_diffrn_reflns_av_R_equivalents 0.0000
_diffrn_reflns_av_sigmaI/netI 0.0262
_diffrn_reflns_limit_h_max 30
_diffrn_reflns_limit_h_min -30
_diffrn_reflns_limit_k_max 12
_diffrn_reflns_limit_k_min 0
_diffrn_reflns_limit_l_max 20
_diffrn_reflns_limit_l_min 0
_diffrn_reflns_number 4258
_diffrn_reflns_theta_max 64.52
_diffrn_reflns_theta_min 2.52
_diffrn_standards_decay_% 0
_diffrn_standards_interval_time 60
_diffrn_standards_number 3
_exptl_absorpt_coefficient_mu 5.529
_exptl_absorpt_correction_T_max 1.000
_exptl_absorpt_correction_T_min 0.781
_exptl_absorpt_correction_type empirical
_exptl_crystal_colour colourless
_exptl_crystal_density_diffrn 1.376
_exptl_crystal_description prism
_exptl_crystal_F_000 2128
_exptl_crystal_size_max 0.48
_exptl_crystal_size_mid 0.35
_exptl_crystal_size_min 0.26
_refine_diff_density_max 0.524
_refine_diff_density_min -0.539
_refine_diff_density_rms 0.062
_refine_ls_abs_structure_details 'Flack H D (1983), Acta Cryst. A39, 876-881'
_refine_ls_abs_structure_Flack 0.02(2)
_refine_ls_extinction_coef 0.00011(6)
_refine_ls_extinction_expression Fc^*^=kFc[1+0.001xFc^2^\l^3^/sin(2\q)]^-1/4^
_refine_ls_extinction_method SHELXL
_refine_ls_goodness_of_fit_all 1.138
_refine_ls_goodness_of_fit_obs 1.239
_refine_ls_matrix_type full
_refine_ls_number_parameters 557
_refine_ls_number_reflns 4248
_refine_ls_number_restraints 205
_refine_ls_restrained_S_all 1.156
_refine_ls_restrained_S_obs 1.233
_refine_ls_R_factor_all 0.0642
_refine_ls_R_factor_obs 0.0508
_refine_ls_shift/esd_max 0.011
_refine_ls_shift/esd_mean 0.000
_refine_ls_structure_factor_coef Fsqd
_refine_ls_weighting_details 'w=1/[\s^2^(Fo^2^)+(0.1017P)^2^+2.1829P] where P=(Fo^2^+2Fc^2^)/3'
_refine_ls_weighting_scheme calc
_refine_ls_wR_factor_all 0.1517
_refine_ls_wR_factor_obs 0.1454
_reflns_number_observed 3489
_reflns_number_total 4258
_reflns_observed_criterion >2sigma(I)
_cod_data_source_file f801585sup1.cif
_cod_data_source_block nasser2
_cod_depositor_comments
;
The following automatic conversions were performed:

'_exptl_absorpt_correction_type' value 'Empirical' changed to
'empirical' according to
/home/saulius/struct/CIF-dictionaries/cif_core.dic dictionary named
'cif_core.dic' version 2.4.2 from 2011-04-26.

Automatic conversion script
Id: cif_fix_values 1891 2012-01-12 08:04:46Z andrius 

The following automatic conversions were performed:

'_refine_ls_weighting_scheme' value 'calc
w=1/[\s^2^(Fo^2^)+(0.1017P)^2^+2.1829P] where P=(Fo^2^+2Fc^2^)/3' was
changed to 'calc'. New tag '_refine_ls_weighting_details' was
created. The value of the new tag was set to
'w=1/[\s^2^(Fo^2^)+(0.1017P)^2^+2.1829P] where P=(Fo^2^+2Fc^2^)/3'.

Automatic conversion script
Id: cif_fix_values 3143 2015-03-26 13:38:13Z robertas 
;
_cod_original_cell_volume 4957.2(8)
_cod_original_sg_symbol_H-M C2
_cod_database_code 7028084

loop_
_symmetry_equiv_pos_as_xyz
'x, y, z'
'-x, y, -z'
'x+1/2, y+1/2, z'
'-x+1/2, y+1/2, -z'

loop_
_atom_site_aniso_label
_atom_site_aniso_U_11
_atom_site_aniso_U_22
_atom_site_aniso_U_33
_atom_site_aniso_U_23
_atom_site_aniso_U_13
_atom_site_aniso_U_12
P1 0.0333(6) 0.0341(7) 0.0301(6) 0.0012(6) 0.0022(5) 0.0030(6)
C111 0.032(2) 0.034(3) 0.039(3) 0.011(3) 0.005(2) 0.005(2)
C112 0.057(3) 0.036(3) 0.044(3) 0.001(3) 0.014(3) -0.004(3)
C113 0.059(4) 0.035(4) 0.075(5) 0.006(3) 0.009(3) -0.003(3)
C114 0.052(4) 0.042(4) 0.082(5) 0.018(4) 0.016(3) -0.006(3)
C115 0.050(3) 0.060(4) 0.060(4) 0.014(4) 0.023(3) 0.005(3)
C116 0.044(3) 0.057(4) 0.046(3) 0.002(3) 0.011(3) 0.000(3)
C121 0.038(3) 0.032(3) 0.031(3) 0.003(2) 0.003(2) -0.003(2)
C122 0.034(3) 0.040(3) 0.045(3) 0.000(3) -0.001(2) -0.001(3)
C123 0.039(3) 0.042(4) 0.061(4) 0.012(3) 0.006(3) 0.006(3)
C124 0.050(4) 0.040(4) 0.071(5) 0.002(3) 0.021(3) 0.011(3)
C125 0.056(4) 0.042(4) 0.064(4) -0.017(3) 0.015(3) -0.009(3)
C126 0.049(3) 0.042(4) 0.038(3) -0.008(3) 0.001(2) 0.002(3)
P2 0.0327(6) 0.0348(7) 0.0355(7) 0.0009(6) 0.0023(5) -0.0007(6)
C211 0.039(3) 0.038(3) 0.040(3) 0.002(3) 0.007(2) 0.004(3)
C212 0.035(3) 0.039(3) 0.052(3) 0.002(3) 0.002(2) -0.004(3)
C213 0.035(3) 0.048(4) 0.077(4) 0.016(4) 0.009(3) 0.006(3)
C214 0.062(4) 0.034(4) 0.085(5) 0.007(4) 0.019(4) 0.006(3)
C215 0.079(5) 0.040(4) 0.059(4) -0.006(3) 0.017(4) -0.001(4)
C216 0.053(3) 0.041(4) 0.041(3) -0.004(3) 0.003(3) -0.005(3)
C221 0.029(2) 0.038(3) 0.038(3) 0.003(3) 0.000(2) 0.006(2)
C222 0.041(3) 0.037(3) 0.053(3) 0.003(3) 0.007(3) 0.001(3)
C223 0.051(3) 0.043(4) 0.075(4) -0.003(3) 0.007(3) -0.008(3)
C224 0.044(3) 0.039(4) 0.082(5) 0.007(3) 0.011(3) -0.002(3)
C225 0.045(3) 0.057(4) 0.063(4) 0.005(4) 0.023(3) 0.001(3)
C226 0.043(3) 0.046(4) 0.049(3) 0.001(3) 0.007(3) 0.002(3)
C1 0.034(2) 0.036(3) 0.035(3) 0.006(2) 0.009(2) 0.003(2)
C2 0.031(2) 0.034(3) 0.037(3) 0.004(2) 0.006(2) 0.003(2)
C3 0.034(2) 0.027(3) 0.034(2) 0.005(2) 0.005(2) 0.005(2)
C4 0.029(2) 0.035(3) 0.032(3) 0.003(2) 0.004(2) 0.005(2)
C5 0.040(3) 0.047(3) 0.031(2) 0.004(3) 0.004(2) 0.002(3)
C6 0.056(3) 0.044(3) 0.038(3) 0.001(3) 0.008(2) 0.012(3)
C7 0.040(2) 0.027(3) 0.035(3) 0.002(2) 0.006(2) 0.004(2)
C8 0.063(4) 0.034(3) 0.049(3) -0.006(3) 0.002(3) -0.016(3)
C9 0.062(4) 0.033(3) 0.046(3) 0.013(3) 0.013(3) 0.007(3)
C10 0.035(3) 0.062(4) 0.064(4) 0.028(4) 0.011(3) 0.009(3)
N1 0.033(2) 0.037(3) 0.040(2) 0.008(2) 0.012(2) 0.006(2)
N2 0.040(2) 0.039(3) 0.037(2) 0.012(2) 0.008(2) 0.006(2)
C11 0.039(3) 0.046(4) 0.037(3) 0.018(3) 0.004(2) 0.005(3)
C12 0.038(3) 0.037(3) 0.032(3) 0.003(2) 0.008(2) -0.001(2)
C13 0.034(2) 0.036(3) 0.035(3) 0.014(2) 0.004(2) 0.004(2)
C14 0.041(3) 0.037(3) 0.041(3) 0.009(3) -0.001(2) 0.009(2)
C15 0.056(3) 0.036(3) 0.043(3) 0.005(3) 0.009(3) -0.008(3)
C16 0.047(3) 0.051(4) 0.049(3) 0.009(3) -0.002(3) -0.008(3)
C17 0.041(3) 0.052(4) 0.043(3) 0.012(3) 0.003(2) 0.009(3)
C18 0.077(4) 0.068(5) 0.033(3) -0.012(3) -0.009(3) -0.007(4)
C19 0.062(4) 0.061(4) 0.049(3) 0.030(3) 0.002(3) 0.012(3)
C20 0.052(3) 0.066(5) 0.049(3) 0.021(3) 0.019(3) 0.018(3)
Cl1 0.126(2) 0.0735(14) 0.0869(14) -0.0181(14) -0.0077(13) -0.015(2)
Cl2 0.0927(14) 0.0654(12) 0.0890(13) -0.0215(12) 0.0398(11) -0.0080(12)
Cl3 0.1003(15) 0.0810(14) 0.0593(10) 0.0111(10) 0.0105(10) 0.0225(12)
C1S 0.085(5) 0.051(4) 0.047(4) -0.005(3) 0.016(3) 0.011(4)
Cl4 0.0822(12) 0.0696(13) 0.1024(15) 0.0237(12) 0.0371(12) 0.0129(11)
Cl5 0.0813(13) 0.105(2) 0.0711(12) 0.0014(13) -0.0035(10) -0.0126(13)
Cl6 0.111(2) 0.080(2) 0.095(2) 0.0252(14) -0.0172(13) 0.0050(15)
C2S 0.068(4) 0.062(5) 0.062(4) 0.007(4) 0.013(3) 0.005(4)
C3S 0.049(7) 0.071(9) 0.064(8) 0.005(8) 0.006(6) 0.003(8)
Cl7S 0.0863(14) 0.132(2) 0.100(2) 0.012(2) -0.0356(13) 0.004(2)
Cl8S 0.189(6) 0.085(3) 0.189(5) 0.000 0.050(4) 0.000
C4S 0.050(7) 0.077(11) 0.062(8) 0.022(8) 0.012(6) 0.003(7)
Cl9S 0.0795(13) 0.171(3) 0.0896(15) -0.039(2) -0.0358(11) 0.031(2)
Cl10 0.187(6) 0.097(4) 0.284(9) 0.000 0.077(6) 0.000

loop_
_atom_site_label
_atom_site_type_symbol
_atom_site_fract_x
_atom_site_fract_y
_atom_site_fract_z
_atom_site_U_iso_or_equiv
_atom_site_thermal_displace_type
_atom_site_occupancy
_atom_site_calc_flag
_atom_site_refinement_flags
P1 P 0.33795(5) 0.4063 0.70118(7) 0.0325(3) Uani 1 d D
C111 C 0.3858(2) 0.5260(5) 0.6826(3) 0.0351(12) Uani 1 d D
C112 C 0.3978(2) 0.6289(6) 0.7269(3) 0.0453(15) Uani 1 d D
H112 H 0.3823(2) 0.6387(6) 0.7740(3) 0.054 Uiso 1 calc R
C113 C 0.4321(3) 0.7191(6) 0.7044(4) 0.056(2) Uani 1 d D
H113 H 0.4394(3) 0.7897(6) 0.7355(4) 0.067 Uiso 1 calc R
C114 C 0.4554(3) 0.7045(7) 0.6363(4) 0.058(2) Uani 1 d D
H114 H 0.4792(3) 0.7644(7) 0.6209(4) 0.070 Uiso 1 calc R
C115 C 0.4439(2) 0.6032(7) 0.5915(4) 0.056(2) Uani 1 d D
H115 H 0.4593(2) 0.5938(7) 0.5444(4) 0.067 Uiso 1 calc R
C116 C 0.4101(2) 0.5150(7) 0.6143(3) 0.049(2) Uani 1 d D
H116 H 0.4031(2) 0.4448(7) 0.5827(3) 0.058 Uiso 1 calc R
C121 C 0.3814(2) 0.2720(5) 0.7035(3) 0.0333(12) Uani 1 d D
C122 C 0.4303(2) 0.2703(6) 0.7426(3) 0.0402(13) Uani 1 d D
H122 H 0.4417(2) 0.3403(6) 0.7717(3) 0.048 Uiso 1 calc R
C123 C 0.4621(2) 0.1673(6) 0.7390(4) 0.0473(15) Uani 1 d D
H123 H 0.4945(2) 0.1666(6) 0.7667(4) 0.057 Uiso 1 calc R
C124 C 0.4467(2) 0.0669(6) 0.6954(4) 0.053(2) Uani 1 d D
H124 H 0.4690(2) -0.0021(6) 0.6916(4) 0.063 Uiso 1 calc R
C125 C 0.3990(2) 0.0661(6) 0.6570(4) 0.054(2) Uani 1 d D
H125 H 0.3880(2) -0.0040(6) 0.6277(4) 0.064 Uiso 1 calc R
C126 C 0.3673(2) 0.1682(6) 0.6614(3) 0.0431(14) Uani 1 d D
H126 H 0.3346(2) 0.1668(6) 0.6345(3) 0.052 Uiso 1 calc R
P2 P 0.16652(5) 0.7433(2) 0.81335(8) 0.0343(3) Uani 1 d D
C211 C 0.1205(2) 0.8746(5) 0.8106(3) 0.0389(13) Uani 1 d D
C212 C 0.0746(2) 0.8743(6) 0.7652(3) 0.0421(14) Uani 1 d D
H212 H 0.0658(2) 0.8048(6) 0.7339(3) 0.050 Uiso 1 calc R
C213 C 0.0419(2) 0.9750(6) 0.7656(4) 0.053(2) Uani 1 d D
H213 H 0.0106(2) 0.9743(6) 0.7350(4) 0.063 Uiso 1 calc R
C214 C 0.0548(3) 1.0767(6) 0.8107(4) 0.059(2) Uani 1 d D
H214 H 0.0325(3) 1.1460(6) 0.8106(4) 0.071 Uiso 1 calc R
C215 C 0.0994(3) 1.0777(7) 0.8551(4) 0.059(2) Uani 1 d D
H215 H 0.1079(3) 1.1477(7) 0.8861(4) 0.071 Uiso 1 calc R
C216 C 0.1326(2) 0.9775(6) 0.8556(3) 0.0451(14) Uani 1 d D
H216 H 0.1637(2) 0.9794(6) 0.8868(3) 0.054 Uiso 1 calc R
C221 C 0.1195(2) 0.6185(5) 0.8253(3) 0.0349(12) Uani 1 d D
C222 C 0.1078(2) 0.5229(6) 0.7757(3) 0.0435(14) Uani 1 d D
H222 H 0.1245(2) 0.5178(6) 0.7295(3) 0.052 Uiso 1 calc R
C223 C 0.0722(3) 0.4337(7) 0.7919(4) 0.056(2) Uani 1 d D
H223 H 0.0637(3) 0.3706(7) 0.7556(4) 0.067 Uiso 1 calc R
C224 C 0.0489(2) 0.4350(6) 0.8594(4) 0.055(2) Uani 1 d D
H224 H 0.0252(2) 0.3721(6) 0.8707(4) 0.066 Uiso 1 calc R
C225 C 0.0605(2) 0.5292(7) 0.9108(4) 0.054(2) Uani 1 d D
H225 H 0.0445(2) 0.5317(7) 0.9578(4) 0.065 Uiso 1 calc R
C226 C 0.0953(2) 0.6204(6) 0.8940(3) 0.0457(14) Uani 1 d D
H226 H 0.1029(2) 0.6849(6) 0.9297(3) 0.055 Uiso 1 calc R
C1 C 0.2543(2) 0.3824(6) 0.8826(3) 0.0348(12) Uani 1 d .
C2 C 0.2695(2) 0.4611(6) 0.8161(3) 0.0336(12) Uani 1 d .
C3 C 0.3254(2) 0.4345(5) 0.8036(3) 0.0317(11) Uani 1 d .
H3 H 0.3455(2) 0.5094(5) 0.8206(3) 0.038 Uiso 1 calc R
C4 C 0.3367(2) 0.3319(5) 0.8648(3) 0.0319(11) Uani 1 d .
H4 H 0.3665(2) 0.2778(5) 0.8550(3) 0.038 Uiso 1 calc R
C5 C 0.3413(2) 0.3992(6) 0.9422(3) 0.0394(12) Uani 1 d .
H5A H 0.3643(2) 0.4718(6) 0.9407(3) 0.047 Uiso 1 calc R
H5B H 0.3541(2) 0.3430(6) 0.9836(3) 0.047 Uiso 1 calc R
C6 C 0.2850(2) 0.4396(6) 0.9524(3) 0.0457(14) Uani 1 d .
H6A H 0.2729(2) 0.4069(6) 1.0007(3) 0.055 Uiso 1 calc R
H6B H 0.2819(2) 0.5309(6) 0.9524(3) 0.055 Uiso 1 calc R
C7 C 0.2853(2) 0.2620(5) 0.8684(3) 0.0340(11) Uani 1 d .
C8 C 0.2672(3) 0.1960(6) 0.7954(4) 0.0489(15) Uani 1 d .
H8A H 0.2323(8) 0.1649(40) 0.8000(11) 0.073 Uiso 1 calc R
H8B H 0.2901(11) 0.1265(28) 0.7866(15) 0.073 Uiso 1 calc R
H8C H 0.2673(18) 0.2539(14) 0.7525(6) 0.073 Uiso 1 calc R
C9 C 0.2843(3) 0.1689(6) 0.9340(4) 0.0469(14) Uani 1 d .
H9A H 0.3087(13) 0.1020(23) 0.9260(14) 0.070 Uiso 1 calc R
H9B H 0.2498(5) 0.1344(32) 0.9357(17) 0.070 Uiso 1 calc R
H9C H 0.2939(17) 0.2107(11) 0.9824(5) 0.070 Uiso 1 calc R
C10 C 0.1976(2) 0.3689(7) 0.8917(4) 0.053(2) Uani 1 d .
H10A H 0.1829(4) 0.4501(10) 0.9019(27) 0.080 Uiso 1 calc R
H10B H 0.1922(2) 0.3131(37) 0.9345(19) 0.080 Uiso 1 calc R
H10C H 0.1809(4) 0.3346(42) 0.8448(12) 0.080 Uiso 1 calc R
N1 N 0.2386(2) 0.5381(5) 0.7820(3) 0.0361(11) Uani 1 d .
N2 N 0.2636(2) 0.6057(5) 0.7255(3) 0.0384(11) Uani 1 d .
C11 C 0.2543(2) 0.7801(6) 0.6351(3) 0.0407(14) Uani 1 d .
C12 C 0.2350(2) 0.6915(6) 0.6951(3) 0.0353(12) Uani 1 d .
C13 C 0.1802(2) 0.7302(6) 0.7096(3) 0.0347(12) Uani 1 d .
H13 H 0.1560(2) 0.6685(6) 0.6847(3) 0.042 Uiso 1 calc R
C14 C 0.1764(2) 0.8516(6) 0.6632(3) 0.0399(13) Uani 1 d .
H14 H 0.1406(2) 0.8829(6) 0.6530(3) 0.048 Uiso 1 calc R
C15 C 0.2134(2) 0.9466(6) 0.7001(3) 0.0445(14) Uani 1 d .
H15A H 0.2065(2) 1.0302(6) 0.6788(3) 0.053 Uiso 1 calc R
H15B H 0.2106(2) 0.9494(6) 0.7561(3) 0.053 Uiso 1 calc R
C16 C 0.2660(2) 0.9008(7) 0.6808(3) 0.0490(14) Uani 1 d .
H16A H 0.2880(2) 0.8838(7) 0.7277(3) 0.059 Uiso 1 calc R
H16B H 0.2833(2) 0.9623(7) 0.6495(3) 0.059 Uiso 1 calc R
C17 C 0.2031(2) 0.8152(6) 0.5909(3) 0.0454(14) Uani 1 d .
C18 C 0.1795(3) 0.7053(8) 0.5462(3) 0.060(2) Uani 1 d .
H18A H 0.1817(19) 0.6311(13) 0.5783(11) 0.090 Uiso 1 calc R
H18B H 0.1982(13) 0.6914(32) 0.5005(17) 0.090 Uiso 1 calc R
H18C H 0.1435(6) 0.7232(22) 0.5312(26) 0.090 Uiso 1 calc R
C19 C 0.2078(3) 0.9238(7) 0.5351(4) 0.057(2) Uani 1 d .
H19A H 0.2239(18) 0.9944(17) 0.5623(7) 0.086 Uiso 1 calc R
H19B H 0.1736(3) 0.9476(32) 0.5139(22) 0.086 Uiso 1 calc R
H19C H 0.2288(16) 0.8986(16) 0.4937(16) 0.086 Uiso 1 calc R
C20 C 0.2982(2) 0.7350(7) 0.5919(4) 0.055(2) Uani 1 d .
H20A H 0.3015(13) 0.7872(32) 0.5468(17) 0.083 Uiso 1 calc R
H20B H 0.2919(10) 0.6492(18) 0.5758(26) 0.083 Uiso 1 calc R
H20C H 0.3299(4) 0.7392(46) 0.6248(11) 0.083 Uiso 1 calc R
Cl1 Cl 0.08315(11) 0.2450(3) 0.05251(14) 0.0960(7) Uani 1 d .
Cl2 Cl 0.10406(9) 0.4647(3) 0.14110(13) 0.0809(6) Uani 1 d .
Cl3 Cl 0.18639(9) 0.2979(3) 0.11059(11) 0.0800(6) Uani 1 d .
C1S C 0.1277(3) 0.3628(7) 0.0755(4) 0.061(2) Uani 1 d .
H1S H 0.1337(3) 0.4099(7) 0.0279(4) 0.073 Uiso 1 calc R
Cl4 Cl 0.09944(9) 0.1617(3) 0.63717(14) 0.0834(7) Uani 1 d .
Cl5 Cl 0.18656(9) 0.3217(3) 0.62123(12) 0.0861(7) Uani 1 d .
Cl6 Cl 0.08791(10) 0.3884(3) 0.55266(14) 0.0963(8) Uani 1 d .
C2S C 0.1293(3) 0.2654(9) 0.5775(4) 0.064(2) Uani 1 d .
H2S H 0.1372(3) 0.2207(9) 0.5298(4) 0.076 Uiso 1 calc R
C3S C 0.5145(5) 0.2559(14) 0.4727(8) 0.061(4) Uani 0.50 d PD
H3S H 0.5414(5) 0.2544(14) 0.4349(8) 0.073 Uiso 0.50 calc PR
Cl7S Cl 0.46217(10) 0.3428(4) 0.4387(2) 0.1079(9) Uani 1 d D
Cl8S Cl 0.5000 0.1104(6) 0.5000 0.153(2) Uani 1 d SD
C4S C 0.0165(5) -0.1325(13) -0.0209(8) 0.063(4) Uani 0.50 d PD
H4S H 0.0469(5) -0.1310(13) -0.0526(8) 0.075 Uiso 0.50 calc PR
Cl9S Cl -0.03200(9) -0.2186(4) -0.06663(14) 0.1152(12) Uani 1 d D
Cl10 Cl 0.0000 0.0112(6) 0.0000 0.187(3) Uani 1 d SD

loop_
_atom_type_symbol
_atom_type_description
_atom_type_scat_dispersion_real
_atom_type_scat_dispersion_imag
_atom_type_scat_source
C C 0.0181 0.0091 'International Tables Vol C Tables 4.2.6.8 and 6.1.1.4'
H H 0.0000 0.0000 'International Tables Vol C Tables 4.2.6.8 and 6.1.1.4'
N N 0.0311 0.0180 'International Tables Vol C Tables 4.2.6.8 and 6.1.1.4'
P P 0.2955 0.4335 'International Tables Vol C Tables 4.2.6.8 and 6.1.1.4'
Cl Cl 0.3639 0.7018 'International Tables Vol C Tables 4.2.6.8 and 6.1.1.4'

loop_
_geom_angle_atom_site_label_1
_geom_angle_atom_site_label_2
_geom_angle_atom_site_label_3
_geom_angle
_geom_angle_site_symmetry_3
C111 P1 C121 97.5(2) .
C111 P1 C3 102.7(2) .
C121 P1 C3 104.7(2) .
C112 C111 C116 116.9(5) .
C112 C111 P1 126.6(4) .
C116 C111 P1 116.4(4) .
C111 C112 C113 121.8(5) .
C114 C113 C112 119.4(6) .
C115 C114 C113 119.6(6) .
C114 C115 C116 120.4(6) .
C115 C116 C111 121.8(6) .
C126 C121 C122 116.9(5) .
C126 C121 P1 118.9(4) .
C122 C121 P1 124.0(4) .
C123 C122 C121 120.9(5) .
C124 C123 C122 120.1(5) .
C123 C124 C125 120.0(6) .
C124 C125 C126 119.6(6) .
C121 C126 C125 122.4(5) .
C221 P2 C211 97.2(2) .
C221 P2 C13 103.0(3) .
C211 P2 C13 101.4(2) .
C216 C211 C212 118.7(5) .
C216 C211 P2 118.3(4) .
C212 C211 P2 122.9(4) .
C213 C212 C211 120.2(6) .
C214 C213 C212 120.0(6) .
C215 C214 C213 120.2(6) .
C214 C215 C216 120.7(6) .
C211 C216 C215 120.2(6) .
C222 C221 C226 117.6(5) .
C222 C221 P2 126.9(4) .
C226 C221 P2 115.5(4) .
C221 C222 C223 121.3(6) .
C224 C223 C222 121.0(6) .
C223 C224 C225 119.0(6) .
C224 C225 C226 120.1(5) .
C225 C226 C221 121.0(6) .
C10 C1 C2 116.4(5) .
C10 C1 C6 114.6(5) .
C2 C1 C6 103.7(5) .
C10 C1 C7 117.4(5) .
C2 C1 C7 100.4(4) .
C6 C1 C7 102.2(4) .
N1 C2 C1 122.3(5) .
N1 C2 C3 129.7(5) .
C1 C2 C3 107.9(4) .
C2 C3 C4 100.1(4) .
C2 C3 P1 113.7(4) .
C4 C3 P1 120.6(4) .
C5 C4 C7 102.2(4) .
C5 C4 C3 105.9(4) .
C7 C4 C3 104.4(4) .
C4 C5 C6 102.4(4) .
C1 C6 C5 104.0(4) .
C8 C7 C9 107.9(5) .
C8 C7 C4 114.8(4) .
C9 C7 C4 114.2(4) .
C8 C7 C1 113.0(5) .
C9 C7 C1 113.1(4) .
C4 C7 C1 93.5(4) .
C2 N1 N2 110.8(4) .
C12 N2 N1 112.3(4) .
C20 C11 C12 116.3(5) .
C20 C11 C17 119.5(5) .
C12 C11 C17 100.6(4) .
C20 C11 C16 113.8(5) .
C12 C11 C16 103.4(4) .
C17 C11 C16 100.9(5) .
N2 C12 C13 130.8(5) .
N2 C12 C11 121.9(5) .
C13 C12 C11 107.3(5) .
C12 C13 C14 100.0(4) .
C12 C13 P2 114.9(3) .
C14 C13 P2 115.9(4) .
C15 C14 C17 102.3(5) .
C15 C14 C13 109.2(4) .
C17 C14 C13 101.6(5) .
C16 C15 C14 104.1(5) .
C15 C16 C11 103.7(5) .
C18 C17 C14 115.6(5) .
C18 C17 C19 108.1(5) .
C14 C17 C19 112.9(5) .
C18 C17 C11 111.9(5) .
C14 C17 C11 94.3(4) .
C19 C17 C11 113.7(5) .
Cl2 C1S Cl1 110.5(4) .
Cl2 C1S Cl3 111.1(4) .
Cl1 C1S Cl3 110.0(4) .
Cl5 C2S Cl4 111.2(4) .
Cl5 C2S Cl6 110.1(5) .
Cl4 C2S Cl6 110.0(4) .
Cl8S C3S Cl7S 114.4(8) .
Cl8S C3S Cl7S 107.2(7) 2_656
Cl7S C3S Cl7S 102.7(8) 2_656
Cl10 C4S Cl9S 114.4(8) .
Cl10 C4S Cl9S 109.7(8) 2
Cl9S C4S Cl9S 103.5(7) 2

loop_
_geom_bond_atom_site_label_1
_geom_bond_atom_site_label_2
_geom_bond_distance
_geom_bond_site_symmetry_2
P1 C111 1.845(5) .
P1 C121 1.843(5) .
P1 C3 1.875(5) .
C111 C112 1.382(8) .
C111 C116 1.400(7) .
C112 C113 1.400(8) .
C113 C114 1.387(9) .
C114 C115 1.371(10) .
C115 C116 1.377(9) .
C121 C126 1.380(7) .
C121 C122 1.411(7) .
C122 C123 1.394(8) .
C123 C124 1.373(9) .
C124 C125 1.380(9) .
C125 C126 1.387(8) .
P2 C221 1.847(6) .
P2 C211 1.859(6) .
P2 C13 1.886(5) .
C211 C216 1.389(8) .
C211 C212 1.399(7) .
C212 C213 1.384(8) .
C213 C214 1.382(9) .
C214 C215 1.361(10) .
C215 C216 1.387(9) .
C221 C222 1.372(8) .
C221 C226 1.400(7) .
C222 C223 1.384(8) .
C223 C224 1.367(9) .
C224 C225 1.381(9) .
C225 C226 1.388(8) .
C1 C10 1.512(7) .
C1 C2 1.519(7) .
C1 C6 1.550(8) .
C1 C7 1.561(7) .
C2 N1 1.281(7) .
C2 C3 1.521(7) .
C3 C4 1.560(7) .
C4 C5 1.539(7) .
C4 C7 1.548(7) .
C5 C6 1.557(7) .
C7 C8 1.516(8) .
C7 C9 1.531(7) .
N1 N2 1.425(5) .
N2 C12 1.284(8) .
C11 C20 1.500(8) .
C11 C12 1.535(8) .
C11 C17 1.550(7) .
C11 C16 1.552(9) .
C12 C13 1.532(7) .
C13 C14 1.545(7) .
C14 C15 1.526(9) .
C14 C17 1.541(8) .
C15 C16 1.524(9) .
C17 C18 1.530(10) .
C17 C19 1.540(8) .
Cl1 C1S 1.756(9) .
Cl2 C1S 1.738(7) .
Cl3 C1S 1.762(8) .
Cl4 C2S 1.753(8) .
Cl5 C2S 1.748(8) .
Cl6 C2S 1.751(9) .
C3S Cl8S 1.693(15) .
C3S Cl7S 1.734(12) .
C3S Cl7S 1.88(2) 2_656
C4S Cl10 1.659(15) .
C4S Cl9S 1.728(13) .
C4S Cl9S 1.821(15) 2
